data_1510159
loop_
_publ_author_name
'Poettgen, R.'
'Kmiec, R.'
'Fickenscher, T.'
'Hoffmann, R.D.'
'Latka, K.'
'Pacyna, A.W.'

_publ_section_title
;
 Magnetism and 155Gd Moessbauer spectroscopy of Gd Au Mg
;
_journal_name_full 'Solid State Sciences'
_journal_page_first 301
_journal_page_last 309
_journal_paper_doi 10.1016/j.solidstatesciences.2004.01.006
_journal_volume 6
_journal_year 2004
_chemical_formula_sum 'Au Gd Mg'
_chemical_name_systematic 'Gd Au Mg'
_space_group_IT_number 189
_symmetry_space_group_name_Hall 'P -6 -2'
_symmetry_space_group_name_H-M 'P -6 2 m'
_cell_angle_alpha 90
_cell_angle_beta 90
_cell_angle_gamma 120
_cell_formula_units_Z 3
_cell_length_a 7.563
_cell_length_b 7.563
_cell_length_c 4.1271
_cell_volume 204.439
_citation_journal_id_ASTM SSSCFJ
_cod_data_source_file gold_216.cif
_cod_data_source_block Au1Gd1Mg1
_cod_original_formula_sum 'Au1 Gd1 Mg1'
_cod_database_code 1510159

loop_
_symmetry_equiv_pos_as_xyz
x,y,z
-x+y,-x,-z
-y,x-y,z
x,y,-z
-x+y,-x,z
-y,x-y,-z
y,x,z
x-y,-y,-z
-x,-x+y,z
y,x,-z
x-y,-y,z
-x,-x+y,-z

loop_
_atom_site_label
_atom_site_type_symbol
_atom_site_fract_x
_atom_site_fract_y
_atom_site_fract_z
_atom_site_occupancy
_atom_site_U_iso_or_equiv
Mg1 Mg 0.754 0 0.5 1 0.0
Au2 Au 0 0 0 1 0.0
Au1 Au 0.3333 0.6667 0.5 1 0.0
Gd1 Gd 0.4125 0 0 1 0.0
